data_1568929
loop_
_publ_author_name
'Luo, Dan'
'Xiao, Han'
'Zhang, Min-Yi'
'Li, Shang-Da'
'He, Liang'
'Lv, Hong'
'Li, Chun-Sen'
'Lin, Qi-Pu'
'Fang, Wei-Hui'
'Zhang, Jian'

_publ_section_title
;
 Accurate binding of porous aluminum molecular ring catalysts with the
 substrate.
;
_journal_issue 20
_journal_name_full 'Chemical science'
_journal_page_first 5396
_journal_page_last 5404
_journal_paper_doi 10.1039/d3sc01260c
_journal_volume 14
_journal_year 2023
_chemical_formula_moiety 'C96 H88 Al8 N32 O40'
_chemical_formula_sum 'C96 H80 Al8 N32 O40'
_chemical_formula_weight 2537.76
_space_group_crystal_system tetragonal
_space_group_IT_number 97
_space_group_name_Hall 'I 4 2'
_space_group_name_H-M_alt 'I 4 2 2'
_atom_sites_solution_hydrogens mixed
_audit_creation_date 2022-10-23
_audit_creation_method
;
Olex2 1.5
(compiled 2021.12.09 svn.r5202d8cf for OlexSys, GUI svn.r6439)
;
_audit_update_record
;
2022-10-24 deposited with the CCDC.	2023-03-31 downloaded from the CCDC.
;
_cell_angle_alpha 90
_cell_angle_beta 90
_cell_angle_gamma 90
_cell_formula_units_Z 2
_cell_length_a 23.0719(3)
_cell_length_b 23.0719(3)
_cell_length_c 14.7983(4)
_cell_measurement_reflns_used 5615
_cell_measurement_temperature 99.99(10)
_cell_measurement_theta_max 59.8830
_cell_measurement_theta_min 4.5310
_cell_volume 7877.3(3)
_computing_cell_refinement 'CrysAlisPro 1.171.41.93a (Rigaku OD, 2020)'
_computing_data_collection 'CrysAlisPro 1.171.41.93a (Rigaku OD, 2020)'
_computing_data_reduction 'CrysAlisPro 1.171.41.93a (Rigaku OD, 2020)'
_computing_molecular_graphics 'Olex2 1.5 (Dolomanov et al., 2009)'
_computing_publication_material 'Olex2 1.5 (Dolomanov et al., 2009)'
_computing_structure_refinement 'SHELXL 2018/3 (Sheldrick, 2015)'
_computing_structure_solution 'SHELXT 2018/2 (Sheldrick, 2018)'
_diffrn_ambient_environment N~2~
_diffrn_ambient_temperature 99.99(10)
_diffrn_detector 'Hybrid Pixel Array Detector'
_diffrn_detector_area_resol_mean 10.0000
_diffrn_detector_type HyPix
_diffrn_measured_fraction_theta_full 0.999
_diffrn_measured_fraction_theta_max 0.987
_diffrn_measurement_details
;
List of Runs (angles in degrees, time in seconds):

  # Type    Start    End  Width  t~exp~   \w     \q     \k     \f   Frames
#--------------------------------------------------------------------------
  1  \w      9.00  38.00   0.50    0.34    --   -0.94  85.00   0.00   58
  2  \w    -14.00  18.00   0.50    0.34    --   -0.94  38.00 -90.00   64
  3  \w     37.00  62.00   0.50    0.34    --   -0.94  38.00 -90.00   50
  4  \w     79.00 136.00   0.50    1.35    --   73.43 125.00 -30.00  114
  5  \w     72.00 146.00   0.50    1.35    --   73.43 146.00  54.00  148
  6  \w    -70.00  -1.00   0.50    1.35    --  -75.30  36.00-171.00  138
  7  \w   -146.00-120.00   0.50    1.35    --  -75.30 -99.00 150.00   52
  8  \w   -135.00 -81.00   0.50    1.35    --  -75.30-125.00-150.00  108
;
_diffrn_measurement_device 'four-circle diffractometer'
_diffrn_measurement_device_type 'ROD, Synergy Custom system, HyPix'
_diffrn_measurement_method '\w scans'
_diffrn_orient_matrix_type 'CrysAlisPro convention (1999,Acta A55,543-557)'
_diffrn_orient_matrix_UB_11 0.0266542000
_diffrn_orient_matrix_UB_12 0.0506813000
_diffrn_orient_matrix_UB_13 0.0149069000
_diffrn_orient_matrix_UB_21 -0.0440977000
_diffrn_orient_matrix_UB_22 0.0279177000
_diffrn_orient_matrix_UB_23 -0.0394439000
_diffrn_orient_matrix_UB_31 -0.0267075000
_diffrn_orient_matrix_UB_32 0.0043264000
_diffrn_orient_matrix_UB_33 0.0801237000
_diffrn_radiation_monochromator mirror
_diffrn_radiation_probe x-ray
_diffrn_radiation_type 'Ga K\a'
_diffrn_radiation_wavelength 1.3405
_diffrn_reflns_av_R_equivalents 0.0451
_diffrn_reflns_av_unetI/netI 0.0493
_diffrn_reflns_Laue_measured_fraction_full 0.999
_diffrn_reflns_Laue_measured_fraction_max 0.987
_diffrn_reflns_limit_h_max 28
_diffrn_reflns_limit_h_min -30
_diffrn_reflns_limit_k_max 24
_diffrn_reflns_limit_k_min -29
_diffrn_reflns_limit_l_max 19
_diffrn_reflns_limit_l_min -9
_diffrn_reflns_number 14401
_diffrn_reflns_point_group_measured_fraction_full 0.998
_diffrn_reflns_point_group_measured_fraction_max 0.972
_diffrn_reflns_theta_full 53.543
_diffrn_reflns_theta_max 60.635
_diffrn_reflns_theta_min 2.355
_diffrn_source 'micro-focus metaljet'
_exptl_absorpt_coefficient_mu 0.720
_exptl_absorpt_correction_T_max 1.00000
_exptl_absorpt_correction_T_min 0.60948
_exptl_absorpt_correction_type multi-scan
_exptl_absorpt_process_details
;
CrysAlisPro 1.171.41.93a (Rigaku Oxford Diffraction, 2020)
Empirical absorption correction using spherical harmonics,
implemented in SCALE3 ABSPACK scaling algorithm.
;
_exptl_crystal_colour 'metallic yellowish yellow'
_exptl_crystal_colour_lustre metallic
_exptl_crystal_colour_modifier yellowish
_exptl_crystal_colour_primary yellow
_exptl_crystal_density_diffrn 1.070
_exptl_crystal_description block
_exptl_crystal_F_000 2608
_exptl_crystal_size_max 0.2
_exptl_crystal_size_mid 0.15
_exptl_crystal_size_min 0.1
_refine_diff_density_max 0.587
_refine_diff_density_min -0.420
_refine_diff_density_rms 0.087
_refine_ls_abs_structure_details
;
 Flack x determined using 1260 quotients [(I+)-(I-)]/[(I+)+(I-)]
 (Parsons, Flack and Wagner, Acta Cryst. B69 (2013) 249-259).
;
_refine_ls_abs_structure_Flack 0.12(4)
_refine_ls_extinction_method none
_refine_ls_goodness_of_fit_ref 0.988
_refine_ls_hydrogen_treatment constr
_refine_ls_matrix_type full
_refine_ls_number_parameters 188
_refine_ls_number_reflns 4441
_refine_ls_number_restraints 37
_refine_ls_restrained_S_all 1.073
_refine_ls_R_factor_all 0.0842
_refine_ls_R_factor_gt 0.0707
_refine_ls_shift/su_max 0.001
_refine_ls_shift/su_mean 0.000
_refine_ls_structure_factor_coef Fsqd
_refine_ls_weighting_details 'w=1/[\s^2^(Fo^2^)+(0.1708P)^2^] where P=(Fo^2^+2Fc^2^)/3'
_refine_ls_weighting_scheme calc
_refine_ls_wR_factor_gt 0.2046
_refine_ls_wR_factor_ref 0.2193
_reflns_Friedel_coverage 0.754
_reflns_Friedel_fraction_full 0.997
_reflns_Friedel_fraction_max 0.954
_reflns_number_gt 3510
_reflns_number_total 4441
_reflns_threshold_expression 'I > 2\s(I)'
_cod_data_source_file d3sc01260c6.cif
_cod_data_source_block AlOC-59
_cod_depositor_comments 'Adding full bibliography for 1568928--1568931.cif.'
_cod_database_code 1568929
_shelx_shelxl_version_number 2018/3
_chemical_oxdiff_formula 'Al Fe C N O'
_shelx_space_group_comment
;
The symmetry employed for this shelxl refinement is uniquely defined
by the following loop, which should always be used as a source of
symmetry information in preference to the above space-group names.
They are only intended as comments.
;
_shelx_estimated_absorpt_t_max 0.931
_shelx_estimated_absorpt_t_min 0.869
_olex2_refinement_description
;
1. Rigid bond restraints
 N00M, N00E
 with sigma for 1-2 distances of 0.01 and sigma for 1-3 distances of 0.02
 C00C, C00G
 with sigma for 1-2 distances of 0.01 and sigma for 1-3 distances of 0.02
 C00K, C00H
 with sigma for 1-2 distances of 0.01 and sigma for 1-3 distances of 0.02
 C00O, C00H
 with sigma for 1-2 distances of 0.01 and sigma for 1-3 distances of 0.02
 C00G, C00C
 with sigma for 1-2 distances of 0.01 and sigma for 1-3 distances of 0.02
2. Uiso/Uaniso restraints and constraints
Uanis(N00M) \\sim Ueq: with sigma of 0.01 and sigma for terminal atoms of 0.02
Uanis(C00K) \\sim Ueq: with sigma of 0.01 and sigma for terminal atoms of 0.02
Uanis(C00O) \\sim Ueq: with sigma of 0.01 and sigma for terminal atoms of 0.02
Uanis(C00J) \\sim Ueq, Uanis(C00F) \\sim Ueq: with sigma of 0.01 and sigma for
terminal atoms of 0.02
Uanis(C00C) \\sim Ueq: with sigma of 0.01 and sigma for terminal atoms of 0.02
3.a Riding coordinates:
 O04(H04)
3.b Aromatic/amide H refined with riding coordinates:
 C00D(H00D), C00G(H00G), C00I(H00I), C00K(H00K), C00O(H00O), C00J(H00J)
3.c Fitted hexagon refined as free rotating group:
 C00K(N00M,C00O,C00J,C00F,C00H)
3.d X=CH2 refined with riding coordinates:
 N00E(H00A,H00B), N00N(H00C,H00E)
;
_smtbx_masks_void_probe_radius 1.2
_smtbx_masks_void_truncation_radius 1.2
_olex2_submission_special_instructions 'No special instructions were received'
_oxdiff_exptl_absorpt_empirical_details
;
Empirical correction (ABSPACK) includes:
- Absorption correction using spherical harmonics
- Frame scaling
;
_oxdiff_exptl_absorpt_empirical_full_max 1.234
_oxdiff_exptl_absorpt_empirical_full_min 0.515

loop_
_space_group_symop_operation_xyz
'x, y, z'
'-x, -y, z'
'-y, x, z'
'y, -x, z'
'-x, y, -z'
'x, -y, -z'
'y, x, -z'
'-y, -x, -z'
'x+1/2, y+1/2, z+1/2'
'-x+1/2, -y+1/2, z+1/2'
'-y+1/2, x+1/2, z+1/2'
'y+1/2, -x+1/2, z+1/2'
'-x+1/2, y+1/2, -z+1/2'
'x+1/2, -y+1/2, -z+1/2'
'y+1/2, x+1/2, -z+1/2'
'-y+1/2, -x+1/2, -z+1/2'

loop_
_atom_site_label
_atom_site_type_symbol
_atom_site_fract_x
_atom_site_fract_y
_atom_site_fract_z
_atom_site_U_iso_or_equiv
_atom_site_adp_type
_atom_site_occupancy
_atom_site_site_symmetry_order
_atom_site_calc_flag
_atom_site_refinement_flags_posn
_atom_site_refinement_flags_adp
_atom_site_refinement_flags_occupancy
_atom_site_disorder_assembly
_atom_site_disorder_group
Al01 Al 0.68714(6) 0.500000 0.500000 0.0385(4) Uani 1 2 d S T P . .
Al02 Al 0.63149(5) 0.36851(5) 0.500000 0.0369(4) Uani 1 2 d S T P . .
O03 O 0.71118(12) 0.36107(12) 0.4709(2) 0.0446(8) Uani 1 1 d . . . . .
O04 O 0.63241(12) 0.44578(12) 0.4686(2) 0.0381(6) Uani 1 1 d . . . . .
H04 H 0.603449 0.458090 0.435044 0.046 Uiso 1 1 d R U . . .
O05 O 0.74895(13) 0.44919(12) 0.4634(3) 0.0534(9) Uani 1 1 d . . . . .
O06 O 0.65146(15) 0.38295(13) 0.6222(2) 0.0509(8) Uani 1 1 d . . . . .
O07 O 0.69269(15) 0.46994(12) 0.6192(2) 0.0501(8) Uani 1 1 d . . . . .
C008 C 0.75175(15) 0.39640(17) 0.4518(3) 0.0371(8) Uani 1 1 d . . . . .
C009 C 0.80609(18) 0.3712(2) 0.4165(3) 0.0464(10) Uani 1 1 d . . . . .
C00A C 0.6773(2) 0.4259(2) 0.6597(3) 0.0536(12) Uani 1 1 d . . . . .
N00B N 0.9105(3) 0.3265(3) 0.3532(5) 0.0879(18) Uani 1 1 d . . . . .
C00C C 0.8102(3) 0.3127(3) 0.4007(5) 0.0734(16) Uani 1 1 d . U . . .
C00D C 0.8659(4) 0.2935(3) 0.3669(7) 0.110(3) Uani 1 1 d . . . . .
H00D H 0.870046 0.253435 0.353696 0.132 Uiso 1 1 calc R U . . .
N00E N 0.7472(4) 0.5096(3) 0.7657(5) 0.121(3) Uani 1 1 d . . . . .
H00A H 0.738088 0.519258 0.709921 0.145 Uiso 1 1 calc R U . . .
H00B H 0.770565 0.531894 0.797423 0.145 Uiso 1 1 calc R U . . .
C00G C 0.8545(2) 0.4058(3) 0.4009(7) 0.092(3) Uani 1 1 d . . . . .
H00G H 0.852565 0.446719 0.408007 0.110 Uiso 1 1 calc R U . . .
C00I C 0.9049(3) 0.3793(3) 0.3752(7) 0.110(3) Uani 1 1 d . . . . .
H00I H 0.938825 0.402662 0.373615 0.132 Uiso 1 1 calc R U . . .
C00K C 0.7379(4) 0.4508(3) 0.8937(4) 0.148(4) Uani 1 1 d G U . . .
H00K H 0.763210 0.476493 0.924639 0.178 Uiso 1 1 calc R U . . .
N00M N 0.7135(5) 0.4040(4) 0.9392(3) 0.197(5) Uani 1 1 d G U . . .
C00O C 0.6765(5) 0.3664(3) 0.8940(4) 0.188(6) Uani 1 1 d G U . . .
H00O H 0.659814 0.334478 0.925065 0.225 Uiso 1 1 calc R U . . .
C00J C 0.6637(3) 0.3756(3) 0.8033(4) 0.132(4) Uani 1 1 d G U . . .
H00J H 0.638377 0.349897 0.772393 0.159 Uiso 1 1 calc R U . . .
C00F C 0.6881(3) 0.4224(2) 0.7578(3) 0.097(3) Uani 1 1 d G U . . .
C00H C 0.7251(4) 0.4600(2) 0.8030(3) 0.121(4) Uani 1 1 d G U . . .
N00N N 0.7681(6) 0.2780(5) 0.4145(13) 0.267(9) Uani 1 1 d . . . . .
H00C H 0.734854 0.291374 0.435007 0.320 Uiso 1 1 calc R U . . .
H00E H 0.772265 0.240774 0.403655 0.320 Uiso 1 1 calc R U . . .

loop_
_atom_site_aniso_label
_atom_site_aniso_U_11
_atom_site_aniso_U_22
_atom_site_aniso_U_33
_atom_site_aniso_U_23
_atom_site_aniso_U_13
_atom_site_aniso_U_12
Al01 0.0238(7) 0.0234(7) 0.0682(10) -0.0042(8) 0.000 0.000
Al02 0.0260(5) 0.0260(5) 0.0588(9) -0.0083(5) -0.0083(5) -0.0039(5)
O03 0.0295(13) 0.0234(13) 0.081(2) -0.0070(12) -0.0055(13) -0.0016(10)
O04 0.0271(13) 0.0280(12) 0.0593(16) -0.0058(11) -0.0054(11) -0.0015(10)
O05 0.0218(13) 0.0291(14) 0.109(3) -0.0056(15) -0.0010(14) 0.0010(11)
O06 0.0591(19) 0.0296(15) 0.0640(18) -0.0015(13) -0.0201(16) -0.0175(14)
O07 0.0501(18) 0.0244(14) 0.076(2) -0.0047(13) -0.0190(16) -0.0054(12)
C008 0.0207(16) 0.0324(18) 0.058(2) -0.0015(17) -0.0048(16) 0.0031(14)
C009 0.0282(19) 0.039(2) 0.072(3) -0.009(2) 0.0058(19) 0.0106(18)
C00A 0.062(3) 0.035(2) 0.064(3) -0.008(2) -0.017(2) -0.014(2)
N00B 0.060(3) 0.075(4) 0.129(5) -0.005(4) 0.023(3) 0.016(3)
C00C 0.066(3) 0.051(3) 0.103(4) -0.013(3) 0.026(3) 0.004(3)
C00D 0.090(5) 0.058(4) 0.182(8) -0.036(5) 0.059(6) 0.022(4)
N00E 0.160(7) 0.092(5) 0.110(5) -0.032(4) -0.044(5) -0.059(5)
C00G 0.021(2) 0.062(4) 0.191(8) -0.032(4) 0.019(3) 0.006(2)
C00I 0.048(4) 0.077(5) 0.203(10) -0.040(6) 0.046(5) -0.005(3)
C00K 0.227(11) 0.116(7) 0.102(5) 0.005(5) -0.048(7) -0.045(7)
N00M 0.263(11) 0.200(10) 0.127(7) 0.024(7) -0.073(8) -0.070(9)
C00O 0.285(12) 0.178(10) 0.099(6) 0.023(7) -0.015(8) -0.076(9)
C00J 0.219(9) 0.101(6) 0.077(4) 0.005(4) -0.028(5) -0.072(7)
C00F 0.154(7) 0.071(4) 0.067(3) 0.000(3) -0.024(4) -0.039(5)
C00H 0.224(12) 0.076(5) 0.064(4) -0.018(3) -0.031(5) -0.058(6)
N00N 0.129(8) 0.111(8) 0.56(3) -0.105(14) 0.088(15) -0.063(6)

loop_
_atom_type_symbol
_atom_type_description
_atom_type_scat_dispersion_real
_atom_type_scat_dispersion_imag
_atom_type_scat_source
C C 0.0137 0.0067 'International Tables Vol C Tables 4.2.6.8 and 6.1.1.4'
H H 0.0000 0.0000 'International Tables Vol C Tables 4.2.6.8 and 6.1.1.4'
Al Al 0.1771 0.1873 'International Tables Vol C Tables 4.2.6.8 and 6.1.1.4'
N N 0.0241 0.0134 'International Tables Vol C Tables 4.2.6.8 and 6.1.1.4'
O O 0.0389 0.0241 'International Tables Vol C Tables 4.2.6.8 and 6.1.1.4'

loop_
_geom_angle_atom_site_label_1
_geom_angle_atom_site_label_2
_geom_angle_atom_site_label_3
_geom_angle
_geom_angle_site_symmetry_1
_geom_angle_site_symmetry_3
_geom_angle_publ_flag
O04 Al01 O04 93.16(18) 6_566 . ?
O04 Al01 O05 174.60(14) . 6_566 ?
O04 Al01 O05 174.60(14) 6_566 . ?
O04 Al01 O05 91.35(12) 6_566 6_566 ?
O04 Al01 O05 91.35(12) . . ?
O04 Al01 O07 93.46(14) 6_566 . ?
O04 Al01 O07 91.85(13) . . ?
O04 Al01 O07 93.47(14) . 6_566 ?
O04 Al01 O07 91.85(13) 6_566 6_566 ?
O05 Al01 O05 84.32(19) . 6_566 ?
O07 Al01 O05 84.90(15) . 6_566 ?
O07 Al01 O05 89.36(16) . . ?
O07 Al01 O05 84.90(15) 6_566 . ?
O07 Al01 O05 89.36(16) 6_566 6_566 ?
O07 Al01 O07 172.3(2) . 6_566 ?
O03 Al02 O03 82.87(18) 8_666 . ?
O03 Al02 O06 89.82(15) 8_666 8_666 ?
O03 Al02 O06 89.82(15) . . ?
O03 Al02 O06 86.08(14) 8_666 . ?
O03 Al02 O06 86.08(14) . 8_666 ?
O04 Al02 O03 173.97(13) . 8_666 ?
O04 Al02 O03 173.97(13) 8_666 . ?
O04 Al02 O03 91.10(12) 8_666 8_666 ?
O04 Al02 O03 91.10(12) . . ?
O04 Al02 O04 94.92(18) . 8_666 ?
O04 Al02 O06 93.87(13) . . ?
O04 Al02 O06 93.87(13) 8_666 8_666 ?
O04 Al02 O06 89.83(14) . 8_666 ?
O04 Al02 O06 89.83(14) 8_666 . ?
O06 Al02 O06 174.5(2) . 8_666 ?
C008 O03 Al02 134.9(3) . . ?
Al01 O04 Al02 127.11(16) . . ?
Al01 O04 H04 116.4 . . ?
Al02 O04 H04 116.5 . . ?
C008 O05 Al01 132.9(3) . . ?
C00A O06 Al02 131.5(3) . . ?
C00A O07 Al01 137.2(3) . . ?
O03 C008 C009 116.7(4) . . ?
O05 C008 O03 124.3(4) . . ?
O05 C008 C009 118.9(4) . . ?
C00C C009 C008 120.5(4) . . ?
C00C C009 C00G 118.7(4) . . ?
C00G C009 C008 120.8(4) . . ?
O06 C00A C00F 117.5(4) . . ?
O07 C00A O06 124.0(4) . . ?
O07 C00A C00F 118.4(4) . . ?
C00I N00B C00D 116.3(6) . . ?
C009 C00C C00D 115.0(6) . . ?
N00N C00C C009 122.4(8) . . ?
N00N C00C C00D 122.6(9) . . ?
N00B C00D C00C 125.3(6) . . ?
N00B C00D H00D 117.3 . . ?
C00C C00D H00D 117.3 . . ?
H00A N00E H00B 120.0 . . ?
C00H N00E H00A 120.0 . . ?
C00H N00E H00B 120.0 . . ?
C009 C00G H00G 120.9 . . ?
C00I C00G C009 118.1(6) . . ?
C00I C00G H00G 120.9 . . ?
N00B C00I C00G 126.0(7) . . ?
N00B C00I H00I 117.0 . . ?
C00G C00I H00I 117.0 . . ?
N00M C00K H00K 120.0 . . ?
N00M C00K C00H 120.0 . . ?
C00H C00K H00K 120.0 . . ?
C00K N00M C00O 120.0 . . ?
N00M C00O H00O 120.0 . . ?
C00J C00O N00M 120.0 . . ?
C00J C00O H00O 120.0 . . ?
C00O C00J H00J 120.0 . . ?
C00O C00J C00F 120.0 . . ?
C00F C00J H00J 120.0 . . ?
C00J C00F C00A 116.8(4) . . ?
C00J C00F C00H 120.0 . . ?
C00H C00F C00A 122.9(4) . . ?
N00E C00H C00K 116.0(4) . . ?
N00E C00H C00F 123.8(4) . . ?
C00F C00H C00K 120.0 . . ?
C00C N00N H00C 120.0 . . ?
C00C N00N H00E 120.0 . . ?
H00C N00N H00E 120.0 . . ?

loop_
_geom_bond_atom_site_label_1
_geom_bond_atom_site_label_2
_geom_bond_distance
_geom_bond_site_symmetry_2
_geom_bond_publ_flag
Al01 O04 1.837(3) 6_566 ?
Al01 O04 1.837(3) . ?
Al01 O05 1.924(3) 6_566 ?
Al01 O05 1.924(3) . ?
Al01 O07 1.900(3) . ?
Al01 O07 1.900(3) 6_566 ?
Al02 O03 1.896(3) . ?
Al02 O03 1.896(3) 8_666 ?
Al02 O04 1.842(3) 8_666 ?
Al02 O04 1.842(3) . ?
Al02 O06 1.895(3) . ?
Al02 O06 1.895(3) 8_666 ?
O03 C008 1.273(5) . ?
O04 H04 0.8800 . ?
O05 C008 1.232(5) . ?
O06 C00A 1.283(5) . ?
O07 C00A 1.232(6) . ?
C008 C009 1.478(5) . ?
C009 C00C 1.372(7) . ?
C009 C00G 1.393(7) . ?
C00A C00F 1.475(6) . ?
N00B C00D 1.297(10) . ?
N00B C00I 1.268(9) . ?
C00C C00D 1.447(9) . ?
C00C N00N 1.276(10) . ?
C00D H00D 0.9500 . ?
N00E H00A 0.8800 . ?
N00E H00B 0.8800 . ?
N00E C00H 1.371(9) . ?
C00G H00G 0.9500 . ?
C00G C00I 1.368(7) . ?
C00I H00I 0.9500 . ?
C00K H00K 0.9500 . ?
C00K N00M 1.3900 . ?
C00K C00H 1.3900 . ?
N00M C00O 1.3900 . ?
C00O H00O 0.9500 . ?
C00O C00J 1.3900 . ?
C00J H00J 0.9500 . ?
C00J C00F 1.3900 . ?
C00F C00H 1.3900 . ?
N00N H00C 0.8800 . ?
N00N H00E 0.8800 . ?

loop_
_geom_torsion_atom_site_label_1
_geom_torsion_atom_site_label_2
_geom_torsion_atom_site_label_3
_geom_torsion_atom_site_label_4
_geom_torsion
_geom_torsion_site_symmetry_1
_geom_torsion_site_symmetry_2
_geom_torsion_site_symmetry_3
_geom_torsion_site_symmetry_4
_geom_torsion_publ_flag
Al01 O05 C008 O03 -6.6(7) . . . . ?
Al01 O05 C008 C009 175.6(3) . . . . ?
Al01 O07 C00A O06 2.7(9) . . . . ?
Al01 O07 C00A C00F -175.9(5) . . . . ?
Al02 O03 C008 O05 13.2(7) . . . . ?
Al02 O03 C008 C009 -168.9(3) . . . . ?
Al02 O06 C00A O07 3.5(9) . . . . ?
Al02 O06 C00A C00F -177.8(4) . . . . ?
O03 Al02 O03 C008 -169.8(5) 8_666 . . . ?
O03 Al02 O04 Al01 -45.5(2) . . . . ?
O03 Al02 O06 C00A 68.0(5) . . . . ?
O03 Al02 O06 C00A 150.9(5) 8_666 . . . ?
O03 C008 C009 C00C 3.7(7) . . . . ?
O03 C008 C009 C00G -174.6(6) . . . . ?
O04 Al01 O04 Al02 -134.1(2) 6_566 . . . ?
O04 Al01 O07 C00A 106.9(5) 6_566 . . . ?
O04 Al01 O07 C00A 13.6(5) . . . . ?
O04 Al02 O03 C008 10.2(4) . . . . ?
O04 Al02 O04 Al01 134.6(2) 8_666 . . . ?
O04 Al02 O06 C00A -118.0(5) 8_666 . . . ?
O04 Al02 O06 C00A -23.1(5) . . . . ?
O05 Al01 O04 Al02 48.9(2) . . . . ?
O05 Al01 O07 C00A -77.7(5) . . . . ?
O05 Al01 O07 C00A -162.1(5) 6_566 . . . ?
O05 C008 C009 C00C -178.4(5) . . . . ?
O05 C008 C009 C00G 3.4(8) . . . . ?
O06 Al02 O03 C008 99.9(4) 8_666 . . . ?
O06 Al02 O03 C008 -83.7(4) . . . . ?
O06 Al02 O04 Al01 -131.6(2) 8_666 . . . ?
O06 Al02 O04 Al01 44.4(2) . . . . ?
O06 C00A C00F C00J -6.7(8) . . . . ?
O06 C00A C00F C00H 167.0(5) . . . . ?
O07 Al01 O04 Al02 -40.5(2) . . . . ?
O07 Al01 O04 Al02 133.9(2) 6_566 . . . ?
O07 C00A C00F C00J 172.0(5) . . . . ?
O07 C00A C00F C00H -14.2(8) . . . . ?
C008 C009 C00C C00D -179.5(6) . . . . ?
C008 C009 C00C N00N 0.7(15) . . . . ?
C008 C009 C00G C00I 174.8(8) . . . . ?
C009 C00C C00D N00B 1.6(14) . . . . ?
C009 C00G C00I N00B 9.2(17) . . . . ?
C00A C00F C00H N00E 12.0(9) . . . . ?
C00A C00F C00H C00K -173.6(8) . . . . ?
C00C C009 C00G C00I -3.5(12) . . . . ?
C00D N00B C00I C00G -8.8(17) . . . . ?
C00G C009 C00C C00D -1.2(11) . . . . ?
C00G C009 C00C N00N 179.0(13) . . . . ?
C00I N00B C00D C00C 3.2(16) . . . . ?
C00K N00M C00O C00J 0.0 . . . . ?
N00M C00K C00H N00E 174.9(8) . . . . ?
N00M C00K C00H C00F 0.0 . . . . ?
N00M C00O C00J C00F 0.0 . . . . ?
C00O C00J C00F C00A 173.9(7) . . . . ?
C00O C00J C00F C00H 0.0 . . . . ?
C00J C00F C00H N00E -174.5(9) . . . . ?
C00J C00F C00H C00K 0.0 . . . . ?
C00H C00K N00M C00O 0.0 . . . . ?
N00N C00C C00D N00B -178.6(14) . . . . ?

loop_
_smtbx_masks_void_nr
_smtbx_masks_void_average_x
_smtbx_masks_void_average_y
_smtbx_masks_void_average_z
_smtbx_masks_void_volume
_smtbx_masks_void_count_electrons
_smtbx_masks_void_content
1 0.000 0.000 -0.439 527.5 157.5 ?
2 0.000 0.500 -0.164 1049.5 195.6 ?
3 0.500 0.000 -0.633 1049.5 195.6 ?
4 0.500 0.500 -0.575 527.5 157.5 ?
